data_4310653
loop_
_publ_author_name
'Paul V. Bernhardt'
'Jack M. Harrowfield'
'Yang Kim'
'George A. Koutsantonis'
'Young Hoon Lee'
'Pierre Thu\'ery'

_publ_section_title
;
 Functionalized Macrocycles from Functionalized Tetra-Amines: Pendent-Arm
 Macrocycles Derived from Dichloropivalic Acid
;
_journal_name_full 'Inorganic Chemistry'
_journal_page_first 1681
_journal_page_last 1688
_journal_paper_doi 10.1021/ic034913g
_journal_volume 43
_journal_year 2004
_chemical_formula_sum 'C9 H22 Cl3 Co N4 O2'
_chemical_formula_weight 383.59
_space_group_IT_number 33
_symmetry_cell_setting orthorhombic
_symmetry_space_group_name_Hall 'P 2c -2n'
_symmetry_space_group_name_H-M 'P n a 21'
_atom_sites_solution_hydrogens geom
_atom_sites_solution_primary direct
_atom_sites_solution_secondary difmap
_audit_creation_method SHELXL-97
_cell_angle_alpha 90.00
_cell_angle_beta 90.00
_cell_angle_gamma 90.00
_cell_formula_units_Z 4
_cell_length_a 12.5225(8)
_cell_length_b 9.1018(4)
_cell_length_c 13.6155(8)
_cell_measurement_reflns_used 10098
_cell_measurement_temperature 100(2)
_cell_measurement_theta_max 25.68
_cell_measurement_theta_min 3.15
_cell_volume 1551.86(15)
_computing_cell_refinement 'DENZO-SMN (Otwinowski & Minor, 1997)'
_computing_data_collection 'Kappa-CCD software (Nonius B.V., 1998)'
_computing_data_reduction 'DENZO-SMN (Otwinowski & Minor, 1997)'
_computing_molecular_graphics 'SHELXTL (Sheldrick, 1999)'
_computing_publication_material 'SHELXTL (Sheldrick, 1999)'
_computing_structure_refinement 'SHELXL-97 (Sheldrick, 1997)'
_computing_structure_solution 'SHELXS-97 (Sheldrick, 1997)'
_diffrn_ambient_temperature 100(2)
_diffrn_measured_fraction_theta_full 0.993
_diffrn_measured_fraction_theta_max 0.993
_diffrn_measurement_device_type 'Nonius Kappa-CCD'
_diffrn_measurement_method '\f scans'
_diffrn_radiation_monochromator graphite
_diffrn_radiation_source 'fine-focus sealed tube'
_diffrn_radiation_type MoK\a
_diffrn_radiation_wavelength 0.71073
_diffrn_reflns_av_R_equivalents 0.0560
_diffrn_reflns_av_sigmaI/netI 0.0550
_diffrn_reflns_limit_h_max 15
_diffrn_reflns_limit_h_min -15
_diffrn_reflns_limit_k_max 11
_diffrn_reflns_limit_k_min -11
_diffrn_reflns_limit_l_max 16
_diffrn_reflns_limit_l_min -16
_diffrn_reflns_number 10098
_diffrn_reflns_theta_full 25.68
_diffrn_reflns_theta_max 25.68
_diffrn_reflns_theta_min 3.15
_diffrn_standards_decay_% 0
_diffrn_standards_interval_time 0
_exptl_absorpt_coefficient_mu 1.625
_exptl_absorpt_correction_T_max 0.932
_exptl_absorpt_correction_T_min 0.501
_exptl_absorpt_correction_type empirical
_exptl_absorpt_process_details 'program DELABS from PLATON (Spek, 2000)'
_exptl_crystal_colour 'translucent light green'
_exptl_crystal_density_diffrn 1.642
_exptl_crystal_density_meas ?
_exptl_crystal_description platelet
_exptl_crystal_F_000 792
_exptl_crystal_size_max 0.40
_exptl_crystal_size_mid 0.20
_exptl_crystal_size_min 0.05
_refine_diff_density_max 0.287
_refine_diff_density_min -0.383
_refine_diff_density_rms 0.059
_refine_ls_abs_structure_details 'Flack H D (1983), Acta Cryst. A39, 876-881'
_refine_ls_abs_structure_Flack -0.012(15)
_refine_ls_extinction_method none
_refine_ls_goodness_of_fit_ref 1.061
_refine_ls_hydrogen_treatment mixed
_refine_ls_matrix_type full
_refine_ls_number_parameters 173
_refine_ls_number_reflns 2921
_refine_ls_number_restraints 1
_refine_ls_restrained_S_all 1.061
_refine_ls_R_factor_all 0.0337
_refine_ls_R_factor_gt 0.0287
_refine_ls_shift/su_max 0.000
_refine_ls_shift/su_mean 0.000
_refine_ls_structure_factor_coef Fsqd
_refine_ls_weighting_details 'calc w=1/[\s^2^(Fo^2^)+(0.0164P)^2^+0.4352P] where P=(Fo^2^+2Fc^2^)/3'
_refine_ls_weighting_scheme calc
_refine_ls_wR_factor_gt 0.0633
_refine_ls_wR_factor_ref 0.0658
_reflns_number_gt 2681
_reflns_number_total 2921
_reflns_threshold_expression >2sigma(I)
_cod_data_source_file ic034913gsi20030731_033147.cif
_cod_data_source_block yk32
_cod_database_code 4310653

loop_
_symmetry_equiv_pos_as_xyz
'x, y, z'
'-x, -y, z+1/2'
'x+1/2, -y+1/2, z'
'-x+1/2, y+1/2, z+1/2'

loop_
_atom_site_label
_atom_site_type_symbol
_atom_site_fract_x
_atom_site_fract_y
_atom_site_fract_z
_atom_site_U_iso_or_equiv
_atom_site_adp_type
_atom_site_occupancy
_atom_site_symmetry_multiplicity
_atom_site_calc_flag
_atom_site_refinement_flags
_atom_site_disorder_assembly
_atom_site_disorder_group
Co Co 0.38266(3) 0.18421(4) 0.18980(3) 0.02268(11) Uani 1 1 d . . .
Cl1 Cl 0.51747(6) 0.08664(8) 0.10196(5) 0.02655(17) Uani 1 1 d . . .
Cl2 Cl 0.25061(6) 0.28476(8) 0.28117(6) 0.02836(17) Uani 1 1 d . . .
Cl3 Cl -0.03989(6) -0.06817(9) 0.40817(6) 0.03120(18) Uani 1 1 d . . .
N1 N 0.3928(2) 0.3643(3) 0.1119(2) 0.0255(6) Uani 1 1 d . . .
H1A H 0.4603 0.3597 0.0753 0.031 Uiso 1 1 d R . .
H1B H 0.3895 0.4494 0.1533 0.031 Uiso 1 1 d R . .
N2 N 0.2755(2) 0.1184(3) 0.09131(19) 0.0239(6) Uani 1 1 d . . .
H2 H 0.2133 0.1537 0.1196 0.029 Uiso 1 1 d R . .
N3 N 0.3724(2) 0.0043(3) 0.2710(2) 0.0261(6) Uani 1 1 d . . .
H3 H 0.3105 0.0196 0.3145 0.031 Uiso 1 1 d R . .
N4 N 0.4856(2) 0.2548(3) 0.2872(2) 0.0255(5) Uani 1 1 d . . .
H4A H 0.4692 0.3506 0.3172 0.031 Uiso 1 1 d R . .
H4B H 0.5493 0.2438 0.2590 0.031 Uiso 1 1 d R . .
O1 O 0.1480(2) -0.1595(3) 0.29723(18) 0.0368(6) Uani 1 1 d . . .
H1O H 0.0908 -0.1335 0.3342 0.044 Uiso 1 1 d R . .
O2 O 0.08543(17) -0.0183(2) 0.17593(18) 0.0332(5) Uani 1 1 d . . .
C1 C 0.3026(3) 0.3682(3) 0.0403(2) 0.0270(7) Uani 1 1 d . . .
H1C H 0.3187 0.4349 -0.0133 0.032 Uiso 1 1 calc R . .
H1D H 0.2376 0.4010 0.0723 0.032 Uiso 1 1 calc R . .
C2 C 0.2895(3) 0.2124(3) 0.0022(2) 0.0266(7) Uani 1 1 d . . .
H2A H 0.2275 0.2053 -0.0402 0.032 Uiso 1 1 calc R . .
H2B H 0.3522 0.1823 -0.0345 0.032 Uiso 1 1 calc R . .
C3 C 0.2702(3) -0.0390(3) 0.0650(2) 0.0247(7) Uani 1 1 d . . .
H3A H 0.3353 -0.0663 0.0310 0.030 Uiso 1 1 calc R . .
H3B H 0.2110 -0.0545 0.0203 0.030 Uiso 1 1 calc R . .
C4 C 0.2561(2) -0.1388(3) 0.1548(2) 0.0261(7) Uani 1 1 d . . .
C5 C 0.3541(3) -0.1385(3) 0.2220(2) 0.0273(7) Uani 1 1 d . . .
H5A H 0.3452 -0.2138 0.2717 0.033 Uiso 1 1 calc R . .
H5B H 0.4167 -0.1634 0.1834 0.033 Uiso 1 1 calc R . .
C6 C 0.1537(2) -0.0977(3) 0.2095(2) 0.0260(7) Uani 1 1 d . . .
C7 C 0.2416(3) -0.2980(3) 0.1169(3) 0.0314(8) Uani 1 1 d . . .
H7A H 0.2336 -0.3635 0.1716 0.047 Uiso 1 1 calc R . .
H7B H 0.3032 -0.3261 0.0793 0.047 Uiso 1 1 calc R . .
H7C H 0.1792 -0.3031 0.0761 0.047 Uiso 1 1 calc R . .
C8 C 0.4673(3) 0.0002(4) 0.3364(2) 0.0306(8) Uani 1 1 d . . .
H8A H 0.5295 -0.0337 0.3005 0.037 Uiso 1 1 calc R . .
H8B H 0.4548 -0.0661 0.3910 0.037 Uiso 1 1 calc R . .
C9 C 0.4848(3) 0.1553(4) 0.3734(2) 0.0307(7) Uani 1 1 d . . .
H9A H 0.4280 0.1829 0.4182 0.037 Uiso 1 1 calc R . .
H9B H 0.5523 0.1617 0.4082 0.037 Uiso 1 1 calc R . .

loop_
_atom_site_aniso_label
_atom_site_aniso_U_11
_atom_site_aniso_U_22
_atom_site_aniso_U_33
_atom_site_aniso_U_23
_atom_site_aniso_U_13
_atom_site_aniso_U_12
Co 0.02102(19) 0.02529(19) 0.02171(18) -0.00067(19) -0.00034(18) 0.00048(15)
Cl1 0.0240(4) 0.0307(4) 0.0249(4) -0.0006(3) 0.0018(3) 0.0023(3)
Cl2 0.0229(4) 0.0342(4) 0.0279(4) -0.0051(3) 0.0016(3) 0.0014(3)
Cl3 0.0276(4) 0.0350(4) 0.0310(4) 0.0053(4) 0.0040(3) 0.0020(3)
N1 0.0211(13) 0.0279(13) 0.0274(14) -0.0030(12) -0.0010(11) 0.0006(10)
N2 0.0262(14) 0.0224(13) 0.0232(13) 0.0009(11) -0.0008(11) 0.0011(10)
N3 0.0235(14) 0.0319(14) 0.0230(14) -0.0026(12) 0.0013(11) -0.0008(10)
N4 0.0236(13) 0.0322(13) 0.0208(13) -0.0020(13) 0.0009(10) 0.0009(11)
O1 0.0341(13) 0.0468(14) 0.0293(13) 0.0108(12) 0.0073(10) 0.0123(11)
O2 0.0304(12) 0.0386(12) 0.0306(13) 0.0079(11) 0.0036(11) 0.0063(9)
C1 0.0257(17) 0.0244(15) 0.0308(17) 0.0006(14) -0.0003(13) -0.0004(12)
C2 0.0292(17) 0.0281(16) 0.0224(15) 0.0053(15) -0.0015(13) -0.0001(13)
C3 0.0306(17) 0.0226(15) 0.0209(15) -0.0035(13) 0.0021(13) 0.0022(12)
C4 0.0307(18) 0.0221(15) 0.0254(16) 0.0016(13) 0.0001(13) 0.0011(12)
C5 0.0273(17) 0.0234(15) 0.0310(17) 0.0023(13) 0.0018(13) 0.0022(12)
C6 0.0272(16) 0.0236(15) 0.0271(18) -0.0001(13) -0.0024(13) -0.0050(12)
C7 0.0360(19) 0.0220(15) 0.0361(19) -0.0049(15) 0.0009(15) -0.0024(12)
C8 0.0296(19) 0.0357(18) 0.0266(17) 0.0024(14) -0.0049(13) 0.0006(14)
C9 0.0307(18) 0.041(2) 0.0206(16) 0.0030(15) -0.0049(13) -0.0019(14)

loop_
_atom_type_symbol
_atom_type_description
_atom_type_scat_dispersion_real
_atom_type_scat_dispersion_imag
_atom_type_scat_source
C C 0.0033 0.0016 'International Tables Vol C Tables 4.2.6.8 and 6.1.1.4'
H H 0.0000 0.0000 'International Tables Vol C Tables 4.2.6.8 and 6.1.1.4'
N N 0.0061 0.0033 'International Tables Vol C Tables 4.2.6.8 and 6.1.1.4'
O O 0.0106 0.0060 'International Tables Vol C Tables 4.2.6.8 and 6.1.1.4'
Cl Cl 0.1484 0.1585 'International Tables Vol C Tables 4.2.6.8 and 6.1.1.4'
Co Co 0.3494 0.9721 'International Tables Vol C Tables 4.2.6.8 and 6.1.1.4'

loop_
_geom_angle_atom_site_label_1
_geom_angle_atom_site_label_2
_geom_angle_atom_site_label_3
_geom_angle
_geom_angle_site_symmetry_1
_geom_angle_site_symmetry_3
_geom_angle_publ_flag
N1 Co N4 92.84(11) . . ?
N1 Co N3 178.88(12) . . ?
N4 Co N3 86.31(11) . . ?
N1 Co N2 86.03(11) . . ?
N4 Co N2 178.19(11) . . ?
N3 Co N2 94.80(10) . . ?
N1 Co Cl1 89.65(8) . . ?
N4 Co Cl1 89.76(8) . . ?
N3 Co Cl1 91.08(8) . . ?
N2 Co Cl1 91.66(8) . . ?
N1 Co Cl2 90.38(8) . . ?
N4 Co Cl2 88.62(8) . . ?
N3 Co Cl2 88.87(8) . . ?
N2 Co Cl2 89.97(8) . . ?
Cl1 Co Cl2 178.37(4) . . ?
C1 N1 Co 108.95(19) . . ?
C3 N2 C2 111.3(2) . . ?
C3 N2 Co 119.01(19) . . ?
C2 N2 Co 107.20(18) . . ?
C5 N3 C8 111.9(3) . . ?
C5 N3 Co 119.0(2) . . ?
C8 N3 Co 107.7(2) . . ?
C9 N4 Co 109.38(19) . . ?
N1 C1 C2 106.4(3) . . ?
N2 C2 C1 105.7(3) . . ?
N2 C3 C4 112.7(2) . . ?
C5 C4 C6 112.4(3) . . ?
C5 C4 C3 112.5(3) . . ?
C6 C4 C3 109.9(2) . . ?
C5 C4 C7 107.2(3) . . ?
C6 C4 C7 107.0(2) . . ?
C3 C4 C7 107.5(3) . . ?
N3 C5 C4 113.3(3) . . ?
O2 C6 O1 123.9(3) . . ?
O2 C6 C4 123.7(3) . . ?
O1 C6 C4 112.4(3) . . ?
N3 C8 C9 107.0(3) . . ?
N4 C9 C8 107.9(3) . . ?

loop_
_geom_bond_atom_site_label_1
_geom_bond_atom_site_label_2
_geom_bond_distance
_geom_bond_site_symmetry_2
_geom_bond_publ_flag
Co N1 1.957(3) . ?
Co N4 1.958(3) . ?
Co N3 1.980(3) . ?
Co N2 1.989(3) . ?
Co Cl1 2.2514(9) . ?
Co Cl2 2.2626(8) . ?
N1 C1 1.493(4) . ?
N2 C3 1.478(4) . ?
N2 C2 1.494(4) . ?
N3 C5 1.479(4) . ?
N3 C8 1.485(4) . ?
N4 C9 1.482(4) . ?
O1 C6 1.322(4) . ?
O2 C6 1.209(4) . ?
C1 C2 1.519(4) . ?
C3 C4 1.533(4) . ?
C4 C5 1.530(4) . ?
C4 C6 1.530(4) . ?
C4 C7 1.550(4) . ?
C8 C9 1.515(5) . ?

loop_
_geom_hbond_atom_site_label_D
_geom_hbond_atom_site_label_H
_geom_hbond_atom_site_label_A
_geom_hbond_distance_DH
_geom_hbond_distance_HA
_geom_hbond_distance_DA
_geom_hbond_angle_DHA
_geom_hbond_site_symmetry_A
O1 H1O Cl3 0.91 2.01 2.916(3) 176.0 .
